data_7111458
loop_
_publ_author_name
'Gonnade, Rajesh G.'
'Bhadbhade, Mohan M.'
'Shashidhar, Mysore S.'

_publ_section_title
;
 Capturing a metastable chiral polymorph of an achiral
 molecule?hexa-O-benzoyl-myo-inositol
;
_journal_issue 22
_journal_name_full 'Chemical Communications'
_journal_page_first 2530
_journal_page_last 2531
_journal_paper_doi 10.1039/b410051d
_journal_year 2004
_chemical_formula_moiety 'C48 H36 O12, 1.75(C H2 Cl2), 0.25(H2 O)'
_chemical_formula_sum 'C49.75 H40 Cl3.5 O12.25'
_chemical_formula_weight 957.89
_chemical_name_common Hexa-O-benzoyl-myo-inositol
_chemical_name_systematic Hexa-O-benzoyl-myo-inositol
_space_group_IT_number 2
_symmetry_cell_setting triclinic
_symmetry_space_group_name_Hall '-P 1'
_symmetry_space_group_name_H-M 'P -1'
_atom_sites_solution_hydrogens geom
_atom_sites_solution_primary direct
_atom_sites_solution_secondary difmap
_audit_creation_method SHELXL-97
_cell_angle_alpha 104.827(2)
_cell_angle_beta 101.516(2)
_cell_angle_gamma 117.970(2)
_cell_formula_units_Z 2
_cell_length_a 13.961(2)
_cell_length_b 14.214(2)
_cell_length_c 15.134(2)
_cell_measurement_reflns_used 5446
_cell_measurement_temperature 133(2)
_cell_measurement_theta_max 28.082
_cell_measurement_theta_min 2.226
_cell_volume 2377.6(6)
_computing_cell_refinement 'BRUKER SAINT'
_computing_data_collection 'BRUKER SMART'
_computing_data_reduction 'BRUKER SAINT'
_computing_molecular_graphics 'SHELXTL, ORTEP3, MERCURY 1.2.1'
_computing_publication_material 'SHELXTL, PLATON'
_computing_structure_refinement 'SHELXL-97 (Sheldrick, 1997)'
_computing_structure_solution 'SHELXS-97 (Sheldrick, 1990)'
_diffrn_ambient_temperature 133(2)
_diffrn_measured_fraction_theta_full 0.979
_diffrn_measured_fraction_theta_max 0.979
_diffrn_measurement_device 'Bruker Smart APEX'
_diffrn_measurement_device_type 'CCD Area Detector'
_diffrn_measurement_method 'phi and Omega Scan'
_diffrn_radiation_monochromator graphite
_diffrn_radiation_source 'fine-focus sealed tube'
_diffrn_radiation_type MoK\a
_diffrn_radiation_wavelength 0.71073
_diffrn_reflns_av_R_equivalents 0.0433
_diffrn_reflns_av_sigmaI/netI 0.0487
_diffrn_reflns_limit_h_max 16
_diffrn_reflns_limit_h_min -13
_diffrn_reflns_limit_k_max 16
_diffrn_reflns_limit_k_min -16
_diffrn_reflns_limit_l_max 14
_diffrn_reflns_limit_l_min -17
_diffrn_reflns_number 11397
_diffrn_reflns_theta_full 25.00
_diffrn_reflns_theta_max 25.00
_diffrn_reflns_theta_min 1.69
_exptl_absorpt_coefficient_mu 0.282
_exptl_absorpt_correction_T_max 0.9003
_exptl_absorpt_correction_T_min 0.8355
_exptl_absorpt_correction_type multi-scan
_exptl_absorpt_process_details 'bruker sadabs'
_exptl_crystal_colour colourless
_exptl_crystal_density_diffrn 1.328
_exptl_crystal_density_method 'not measured'
_exptl_crystal_description prism
_exptl_crystal_F_000 985
_exptl_crystal_size_max 0.66
_exptl_crystal_size_mid 0.58
_exptl_crystal_size_min 0.38
_refine_diff_density_max 0.639
_refine_diff_density_min -0.463
_refine_diff_density_rms 0.066
_refine_ls_extinction_method none
_refine_ls_goodness_of_fit_ref 1.053
_refine_ls_hydrogen_treatment mixed
_refine_ls_matrix_type full
_refine_ls_number_parameters 646
_refine_ls_number_reflns 8203
_refine_ls_number_restraints 6
_refine_ls_restrained_S_all 1.052
_refine_ls_R_factor_all 0.0828
_refine_ls_R_factor_gt 0.0667
_refine_ls_shift/su_max 0.001
_refine_ls_shift/su_mean 0.000
_refine_ls_structure_factor_coef Fsqd
_refine_ls_weighting_details 'calc w==1/[\s^2^(Fo^2^)+(0.1107P)^2^+0.9594P] where P==(Fo^2^+2Fc^2^)/3'
_refine_ls_weighting_scheme calc
_refine_ls_wR_factor_gt 0.1866
_refine_ls_wR_factor_ref 0.2021
_reflns_number_gt 6151
_reflns_number_total 8203
_reflns_threshold_expression >2sigma(I)
_cod_data_source_file b410051dsup1.cif
_cod_data_source_block FormIII
_cod_depositor_comments
;
The following automatic conversions were performed:

'_symmetry_cell_setting' value 'Triclinic' changed to 'triclinic'
according to /home/saulius/struct/CIF-dictionaries/cif_core.dic
dictionary named 'cif_core.dic' version 2.4.2 from 2011-04-26.

Automatic conversion script
Id: cif_fix_values 1891 2012-01-12 08:04:46Z andrius 
;
_cod_original_cell_volume 2377.7(6)
_cod_original_sg_symbol_H-M P-1
_cod_original_formula_sum 'C49.75 H40 Cl3.50 O12.25'
_cod_database_code 7111458

loop_
_symmetry_equiv_pos_as_xyz
'x, y, z'
'-x, -y, -z'

loop_
_atom_site_label
_atom_site_type_symbol
_atom_site_fract_x
_atom_site_fract_y
_atom_site_fract_z
_atom_site_U_iso_or_equiv
_atom_site_adp_type
_atom_site_occupancy
_atom_site_symmetry_multiplicity
_atom_site_calc_flag
_atom_site_refinement_flags
_atom_site_disorder_assembly
_atom_site_disorder_group
Cl1 Cl 0.09257(11) 0.48519(11) 0.41598(16) 0.1609(8) Uani 1 1 d . . .
Cl2 Cl 0.27098(13) 0.50514(11) 0.33750(11) 0.1157(4) Uani 1 1 d . . .
Cl3 Cl 0.53122(16) 0.83543(13) 0.12142(13) 0.1004(5) Uani 0.75 1 d P . .
Cl4 Cl 0.64109(18) 0.90466(19) -0.01320(18) 0.1288(7) Uani 0.75 1 d P . .
O1 O 0.96300(16) 1.27486(16) 0.72944(14) 0.0489(4) Uani 1 1 d . . .
O2 O 1.16904(16) 1.43086(15) 0.71830(13) 0.0465(4) Uani 1 1 d . . .
O3 O 1.33699(14) 1.37765(15) 0.70728(13) 0.0452(4) Uani 1 1 d . . .
O4 O 1.21823(15) 1.22632(14) 0.50288(13) 0.0434(4) Uani 1 1 d . . .
O5 O 0.99444(15) 1.16840(14) 0.41643(12) 0.0430(4) Uani 1 1 d . A .
O6 O 0.85173(15) 1.10917(15) 0.52779(14) 0.0461(4) Uani 1 1 d . . .
O7 O 0.9950(2) 1.2045(2) 0.84117(17) 0.0700(6) Uani 1 1 d . . .
O8 O 1.3081(2) 1.53757(19) 0.87087(17) 0.0676(6) Uani 1 1 d . . .
O9 O 1.36025(18) 1.32056(19) 0.83151(16) 0.0628(5) Uani 1 1 d . . .
O10 O 1.34129(18) 1.40516(16) 0.51150(17) 0.0601(5) Uani 1 1 d . . .
O11 O 0.9502(2) 0.98535(16) 0.35475(15) 0.0614(5) Uani 1 1 d . A .
O12 O 0.7785(2) 1.2180(2) 0.5186(2) 0.0796(7) Uani 1 1 d . . .
O1W O 0.4035(10) 0.8837(9) 0.1201(8) 0.096(3) Uani 0.25 1 d P . .
C1 C 1.0214(2) 1.2339(2) 0.67870(19) 0.0429(6) Uani 1 1 d . . .
H1 H 1.0062 1.1613 0.6841 0.051 Uiso 1 1 calc R . .
C2 C 1.1518(2) 1.3243(2) 0.72442(19) 0.0430(6) Uani 1 1 d . . .
H2 H 1.1829 1.3369 0.7934 0.052 Uiso 1 1 calc R . .
C3 C 1.2150(2) 1.2875(2) 0.66693(19) 0.0421(6) Uani 1 1 d . . .
H3 H 1.2045 1.2152 0.6694 0.051 Uiso 1 1 calc R . .
C4 C 1.1668(2) 1.2700(2) 0.56117(19) 0.0409(5) Uani 1 1 d . . .
H4 H 1.1815 1.3435 0.5583 0.049 Uiso 1 1 calc R . .
C5 C 1.0366(2) 1.1779(2) 0.51547(18) 0.0396(5) Uani 1 1 d . . .
H5 H 1.0232 1.1031 0.5135 0.048 Uiso 1 1 calc R . .
C6 C 0.9701(2) 1.2102(2) 0.57173(19) 0.0423(6) Uani 1 1 d . . .
H6 H 0.9722 1.2780 0.5655 0.051 Uiso 1 1 calc R . .
C7 C 0.9578(2) 1.2569(3) 0.8122(2) 0.0526(7) Uani 1 1 d . . .
C8 C 0.9027(2) 1.3093(3) 0.8613(2) 0.0596(8) Uani 1 1 d . . .
C9 C 0.8811(3) 1.3852(3) 0.8354(3) 0.0731(9) Uani 1 1 d . . .
H9 H 0.8989 1.4037 0.7838 0.088 Uiso 1 1 calc R . .
C10 C 0.8324(4) 1.4341(4) 0.8868(3) 0.0911(12) Uani 1 1 d . . .
H10 H 0.8201 1.4876 0.8709 0.109 Uiso 1 1 calc R . .
C11 C 0.8026(4) 1.4041(5) 0.9600(3) 0.1116(18) Uani 1 1 d . . .
H11 H 0.7682 1.4356 0.9931 0.134 Uiso 1 1 calc R . .
C12 C 0.8231(6) 1.3283(7) 0.9848(4) 0.149(3) Uani 1 1 d . . .
H12 H 0.8032 1.3083 1.0353 0.178 Uiso 1 1 calc R . .
C13 C 0.8732(5) 1.2806(5) 0.9357(3) 0.1112(17) Uani 1 1 d . . .
H13 H 0.8870 1.2288 0.9533 0.133 Uiso 1 1 calc R . .
C14 C 1.2514(3) 1.5318(2) 0.7953(2) 0.0521(7) Uani 1 1 d . . .
C15 C 1.2637(3) 1.6338(2) 0.7762(3) 0.0591(8) Uani 1 1 d . . .
C16 C 1.1990(3) 1.6206(3) 0.6867(3) 0.0775(10) Uani 1 1 d . . .
H16 H 1.1451 1.5466 0.6370 0.093 Uiso 1 1 calc R . .
C17 C 1.2146(4) 1.7181(4) 0.6711(4) 0.1045(15) Uani 1 1 d . . .
H17 H 1.1718 1.7086 0.6102 0.125 Uiso 1 1 calc R . .
C18 C 1.2900(5) 1.8256(4) 0.7421(5) 0.0998(15) Uani 1 1 d . . .
H18 H 1.2981 1.8897 0.7309 0.120 Uiso 1 1 calc R . .
C19 C 1.3553(5) 1.8406(3) 0.8317(4) 0.1054(17) Uani 1 1 d . . .
H19 H 1.4081 1.9151 0.8810 0.126 Uiso 1 1 calc R . .
C20 C 1.3424(4) 1.7435(3) 0.8487(3) 0.0908(13) Uani 1 1 d . . .
H20 H 1.3871 1.7536 0.9090 0.109 Uiso 1 1 calc R . .
C21 C 1.4011(2) 1.3871(2) 0.7939(2) 0.0492(6) Uani 1 1 d . . .
C22 C 1.5235(2) 1.4891(2) 0.8346(2) 0.0497(6) Uani 1 1 d . . .
C23 C 1.5647(3) 1.5610(3) 0.7861(3) 0.0675(8) Uani 1 1 d . . .
H23 H 1.5154 1.5459 0.7257 0.081 Uiso 1 1 calc R . .
C24 C 1.6788(3) 1.6548(3) 0.8275(3) 0.0823(11) Uani 1 1 d . . .
H24 H 1.7073 1.7028 0.7949 0.099 Uiso 1 1 calc R . .
C25 C 1.7513(3) 1.6776(3) 0.9184(3) 0.0784(10) Uani 1 1 d . . .
H25 H 1.8284 1.7411 0.9467 0.094 Uiso 1 1 calc R . .
C26 C 1.7093(3) 1.6069(3) 0.9662(3) 0.0738(9) Uani 1 1 d . . .
H26 H 1.7582 1.6231 1.0272 0.089 Uiso 1 1 calc R . .
C27 C 1.5967(3) 1.5128(3) 0.9254(2) 0.0609(8) Uani 1 1 d . . .
H27 H 1.5692 1.4647 0.9582 0.073 Uiso 1 1 calc R . .
C28 C 1.3013(2) 1.3026(2) 0.4785(2) 0.0454(6) Uani 1 1 d . . .
C29 C 1.3348(2) 1.2424(2) 0.4080(2) 0.0480(6) Uani 1 1 d . . .
C30 C 1.2631(3) 1.1249(3) 0.3496(2) 0.0581(7) Uani 1 1 d . . .
H30 H 1.1922 1.0801 0.3554 0.070 Uiso 1 1 calc R . .
C31 C 1.2962(3) 1.0732(3) 0.2824(3) 0.0725(9) Uani 1 1 d . . .
H31 H 1.2465 0.9943 0.2417 0.087 Uiso 1 1 calc R . .
C32 C 1.4024(3) 1.1381(3) 0.2757(3) 0.0742(10) Uani 1 1 d . . .
H32 H 1.4255 1.1029 0.2317 0.089 Uiso 1 1 calc R . .
C33 C 1.4746(3) 1.2556(3) 0.3345(3) 0.0721(9) Uani 1 1 d . . .
H33 H 1.5467 1.2995 0.3300 0.086 Uiso 1 1 calc R . .
C34 C 1.4412(3) 1.3087(3) 0.3997(2) 0.0595(7) Uani 1 1 d . . .
H34 H 1.4894 1.3884 0.4379 0.071 Uiso 1 1 calc R . .
C35 C 0.9632(2) 1.0708(2) 0.3430(2) 0.0465(6) Uani 1 1 d . . .
C36 C 0.9574(5) 1.0843(5) 0.2483(4) 0.0484(14) Uani 0.80 1 d PD A 1
C37 C 0.9344(5) 0.9957(4) 0.1682(3) 0.0788(13) Uani 0.80 1 d PD A 1
H37 H 0.9220 0.9273 0.1730 0.095 Uiso 0.80 1 calc PR A 1
C38 C 0.9294(7) 1.0065(5) 0.0800(4) 0.112(2) Uani 0.80 1 d PD A 1
H38 H 0.9136 0.9452 0.0255 0.134 Uiso 0.80 1 calc PR A 1
C39 C 0.9477(6) 1.1077(5) 0.0715(4) 0.0940(17) Uani 0.80 1 d PD A 1
H39 H 0.9442 1.1148 0.0117 0.113 Uiso 0.80 1 calc PR A 1
C40 C 0.9706(9) 1.1956(7) 0.1508(6) 0.080(2) Uani 0.80 1 d PD A 1
H40 H 0.9836 1.2641 0.1459 0.096 Uiso 0.80 1 calc PR A 1
C41 C 0.9750(5) 1.1849(5) 0.2391(4) 0.0563(17) Uani 0.80 1 d PD A 1
H41 H 0.9899 1.2459 0.2932 0.068 Uiso 0.80 1 calc PR A 1
C36' C 0.9126(15) 1.0658(14) 0.2426(7) 0.050(7) Uani 0.20 1 d PGD A 2
C37' C 0.8345(17) 0.9604(11) 0.1615(9) 0.090(7) Uani 0.20 1 d PGD A 2
H37' H 0.8042 0.8909 0.1699 0.107 Uiso 0.20 1 calc PR A 2
C38' C 0.802(2) 0.9588(11) 0.0679(7) 0.130(12) Uani 0.20 1 d PGD A 2
H38' H 0.7494 0.8882 0.0137 0.156 Uiso 0.20 1 calc PR A 2
C39' C 0.847(2) 1.0627(14) 0.0554(9) 0.097(7) Uani 0.20 1 d PGD A 2
H39' H 0.8249 1.0616 -0.0073 0.116 Uiso 0.20 1 calc PR A 2
C40' C 0.925(2) 1.1681(12) 0.1364(13) 0.11(2) Uani 0.20 1 d PGD A 2
H40' H 0.9552 1.2377 0.1280 0.137 Uiso 0.20 1 calc PR A 2
C41' C 0.958(2) 1.1697(12) 0.2300(10) 0.14(2) Uani 0.20 1 d PGD A 2
H41' H 1.0100 1.2403 0.2842 0.171 Uiso 0.20 1 calc PR A 2
C42 C 0.7635(2) 1.1239(3) 0.4995(2) 0.0528(7) Uani 1 1 d . . .
C43 C 0.6503(2) 1.0120(3) 0.4430(2) 0.0562(7) Uani 1 1 d . . .
C44 C 0.5520(3) 1.0135(4) 0.4046(3) 0.0804(11) Uani 1 1 d . . .
H44 H 0.5588 1.0841 0.4142 0.096 Uiso 1 1 calc R . .
C45 C 0.4447(3) 0.9105(4) 0.3524(4) 0.0993(14) Uani 1 1 d . . .
H45 H 0.3792 0.9116 0.3264 0.119 Uiso 1 1 calc R . .
C46 C 0.4334(3) 0.8057(4) 0.3381(4) 0.0971(13) Uani 1 1 d . . .
H46 H 0.3603 0.7365 0.3031 0.116 Uiso 1 1 calc R . .
C47 C 0.5303(3) 0.8029(3) 0.3756(3) 0.0860(11) Uani 1 1 d . . .
H47 H 0.5228 0.7321 0.3659 0.103 Uiso 1 1 calc R . .
C48 C 0.6385(3) 0.9062(3) 0.4277(3) 0.0631(8) Uani 1 1 d . . .
H48 H 0.7040 0.9046 0.4528 0.076 Uiso 1 1 calc R . .
C49 C 0.2419(4) 0.5587(3) 0.4379(4) 0.1027(15) Uani 1 1 d . . .
H49A H 0.2730 0.6406 0.4546 0.123 Uiso 1 1 calc R . .
H49B H 0.2818 0.5521 0.4940 0.123 Uiso 1 1 calc R . .
C50 C 0.6031(6) 0.8208(8) 0.0549(8) 0.153(4) Uani 0.75 1 d P . .
H50A H 0.5580 0.7398 0.0091 0.183 Uiso 0.75 1 calc PR . .
H50B H 0.6749 0.8359 0.0979 0.183 Uiso 0.75 1 calc PR . .

loop_
_atom_site_aniso_label
_atom_site_aniso_U_11
_atom_site_aniso_U_22
_atom_site_aniso_U_33
_atom_site_aniso_U_23
_atom_site_aniso_U_13
_atom_site_aniso_U_12
Cl1 0.0747(7) 0.0766(8) 0.251(2) -0.0148(9) 0.0429(10) 0.0320(6)
Cl2 0.1311(11) 0.0992(8) 0.1378(11) 0.0600(8) 0.0557(9) 0.0700(8)
Cl3 0.1266(12) 0.0879(9) 0.1146(11) 0.0467(8) 0.0576(10) 0.0710(9)
Cl4 0.1270(14) 0.1473(16) 0.1777(19) 0.1151(15) 0.0856(14) 0.0859(13)
O1 0.0536(11) 0.0601(11) 0.0572(11) 0.0318(9) 0.0332(9) 0.0394(10)
O2 0.0515(10) 0.0430(10) 0.0576(11) 0.0245(9) 0.0268(9) 0.0302(9)
O3 0.0397(9) 0.0469(10) 0.0553(10) 0.0253(8) 0.0195(8) 0.0253(8)
O4 0.0447(9) 0.0403(9) 0.0603(11) 0.0266(8) 0.0302(8) 0.0268(8)
O5 0.0504(10) 0.0441(9) 0.0485(10) 0.0247(8) 0.0220(8) 0.0315(8)
O6 0.0399(9) 0.0485(10) 0.0626(11) 0.0285(9) 0.0231(8) 0.0287(8)
O7 0.0823(15) 0.1022(17) 0.0738(14) 0.0566(14) 0.0460(12) 0.0677(15)
O8 0.0784(15) 0.0592(13) 0.0603(13) 0.0189(10) 0.0255(12) 0.0370(12)
O9 0.0540(12) 0.0673(13) 0.0740(13) 0.0425(12) 0.0208(10) 0.0324(10)
O10 0.0637(12) 0.0440(11) 0.0870(15) 0.0347(10) 0.0444(11) 0.0295(10)
O11 0.0833(15) 0.0439(11) 0.0632(12) 0.0259(9) 0.0261(11) 0.0376(11)
O12 0.0588(13) 0.0643(14) 0.124(2) 0.0354(14) 0.0230(13) 0.0448(12)
O1W 0.094(8) 0.063(6) 0.089(7) 0.005(5) 0.042(6) 0.023(6)
C1 0.0485(14) 0.0468(14) 0.0528(14) 0.0282(12) 0.0283(12) 0.0324(12)
C2 0.0486(14) 0.0458(14) 0.0504(14) 0.0265(12) 0.0244(11) 0.0314(12)
C3 0.0387(13) 0.0430(13) 0.0554(14) 0.0258(12) 0.0210(11) 0.0258(11)
C4 0.0436(13) 0.0383(13) 0.0541(14) 0.0241(11) 0.0259(11) 0.0263(11)
C5 0.0434(13) 0.0415(13) 0.0471(13) 0.0247(11) 0.0218(11) 0.0273(11)
C6 0.0436(13) 0.0429(13) 0.0551(15) 0.0261(12) 0.0241(11) 0.0288(12)
C7 0.0449(15) 0.0631(17) 0.0531(15) 0.0260(14) 0.0243(12) 0.0285(14)
C8 0.0452(15) 0.084(2) 0.0517(16) 0.0232(15) 0.0232(13) 0.0370(15)
C9 0.080(2) 0.093(2) 0.076(2) 0.0361(19) 0.0456(19) 0.061(2)
C10 0.096(3) 0.118(3) 0.087(3) 0.030(2) 0.043(2) 0.080(3)
C11 0.112(3) 0.197(5) 0.069(2) 0.037(3) 0.047(2) 0.118(4)
C12 0.194(6) 0.300(9) 0.101(4) 0.119(5) 0.111(4) 0.200(7)
C13 0.147(4) 0.205(5) 0.089(3) 0.092(3) 0.083(3) 0.141(4)
C14 0.0571(16) 0.0518(16) 0.0599(17) 0.0237(14) 0.0355(15) 0.0329(14)
C15 0.0657(18) 0.0481(16) 0.085(2) 0.0311(15) 0.0537(17) 0.0344(15)
C16 0.066(2) 0.063(2) 0.118(3) 0.052(2) 0.036(2) 0.0373(18)
C17 0.095(3) 0.079(3) 0.166(5) 0.079(3) 0.050(3) 0.051(3)
C18 0.118(4) 0.075(3) 0.157(5) 0.072(3) 0.088(4) 0.062(3)
C19 0.146(4) 0.050(2) 0.129(4) 0.034(2) 0.088(4) 0.048(3)
C20 0.127(3) 0.054(2) 0.087(3) 0.0261(19) 0.060(3) 0.041(2)
C21 0.0481(15) 0.0522(15) 0.0592(16) 0.0260(13) 0.0222(13) 0.0334(13)
C22 0.0441(14) 0.0500(15) 0.0595(16) 0.0186(13) 0.0186(12) 0.0311(13)
C23 0.0491(17) 0.0585(18) 0.082(2) 0.0310(17) 0.0156(15) 0.0223(15)
C24 0.060(2) 0.063(2) 0.112(3) 0.041(2) 0.028(2) 0.0246(17)
C25 0.0436(17) 0.062(2) 0.095(3) 0.0076(19) 0.0113(17) 0.0218(16)
C26 0.0556(19) 0.086(2) 0.069(2) 0.0180(19) 0.0154(16) 0.0411(19)
C27 0.0490(17) 0.074(2) 0.0634(18) 0.0232(15) 0.0215(14) 0.0387(16)
C28 0.0405(13) 0.0450(15) 0.0613(16) 0.0300(13) 0.0254(12) 0.0242(12)
C29 0.0482(14) 0.0552(16) 0.0653(16) 0.0376(14) 0.0334(13) 0.0345(13)
C30 0.0525(16) 0.0577(18) 0.0726(19) 0.0277(15) 0.0356(15) 0.0310(14)
C31 0.072(2) 0.066(2) 0.088(2) 0.0258(18) 0.0468(19) 0.0400(18)
C32 0.086(2) 0.091(3) 0.091(2) 0.048(2) 0.061(2) 0.064(2)
C33 0.063(2) 0.086(2) 0.101(3) 0.055(2) 0.057(2) 0.0462(19)
C34 0.0550(17) 0.0598(17) 0.082(2) 0.0413(16) 0.0398(16) 0.0329(15)
C35 0.0508(15) 0.0416(14) 0.0536(15) 0.0232(12) 0.0203(12) 0.0276(12)
C36 0.047(3) 0.042(2) 0.056(2) 0.0195(18) 0.0187(17) 0.025(2)
C37 0.118(4) 0.052(2) 0.060(3) 0.024(2) 0.027(3) 0.045(3)
C38 0.190(7) 0.068(3) 0.057(3) 0.018(2) 0.041(4) 0.063(4)
C39 0.127(5) 0.075(3) 0.057(3) 0.032(3) 0.025(3) 0.040(3)
C40 0.110(5) 0.059(3) 0.070(4) 0.032(3) 0.033(3) 0.042(3)
C41 0.078(3) 0.050(3) 0.055(3) 0.034(2) 0.028(3) 0.037(2)
C36' 0.078(18) 0.074(16) 0.046(9) 0.034(10) 0.029(10) 0.069(15)
C37' 0.14(2) 0.065(11) 0.038(8) 0.005(8) 0.000(11) 0.058(13)
C38' 0.21(3) 0.068(13) 0.057(11) 0.009(10) -0.012(16) 0.074(18)
C39' 0.15(2) 0.099(16) 0.034(9) 0.023(10) 0.013(11) 0.073(17)
C40' 0.23(5) 0.16(4) 0.051(16) 0.08(2) 0.07(2) 0.15(4)
C41' 0.18(4) 0.17(4) 0.07(2) -0.02(2) 0.04(2) 0.12(4)
C42 0.0501(15) 0.0598(17) 0.0706(18) 0.0329(14) 0.0276(14) 0.0404(14)
C43 0.0459(15) 0.0641(18) 0.0702(18) 0.0324(15) 0.0238(14) 0.0349(14)
C44 0.0549(19) 0.087(2) 0.117(3) 0.051(2) 0.0261(19) 0.0485(19)
C45 0.049(2) 0.115(4) 0.133(4) 0.060(3) 0.018(2) 0.046(2)
C46 0.049(2) 0.081(3) 0.125(4) 0.036(2) 0.009(2) 0.0219(19)
C47 0.060(2) 0.066(2) 0.114(3) 0.033(2) 0.018(2) 0.0280(18)
C48 0.0497(16) 0.0629(19) 0.080(2) 0.0312(16) 0.0196(15) 0.0336(15)
C49 0.072(2) 0.064(2) 0.152(4) 0.022(2) 0.019(3) 0.044(2)
C50 0.089(4) 0.204(8) 0.236(9) 0.189(8) 0.076(6) 0.075(5)

loop_
_atom_type_symbol
_atom_type_description
_atom_type_scat_dispersion_real
_atom_type_scat_dispersion_imag
_atom_type_scat_source
C C 0.0033 0.0016 'International Tables Vol C Tables 4.2.6.8 and 6.1.1.4'
H H 0.0000 0.0000 'International Tables Vol C Tables 4.2.6.8 and 6.1.1.4'
O O 0.0106 0.0060 'International Tables Vol C Tables 4.2.6.8 and 6.1.1.4'
Cl Cl 0.1484 0.1585 'International Tables Vol C Tables 4.2.6.8 and 6.1.1.4'

loop_
_geom_angle_atom_site_label_1
_geom_angle_atom_site_label_2
_geom_angle_atom_site_label_3
_geom_angle
C7 O1 C1 116.8(2)
C14 O2 C2 117.9(2)
C21 O3 C3 115.60(19)
C28 O4 C4 117.40(18)
C35 O5 C5 116.65(18)
C42 O6 C6 118.4(2)
O1 C1 C6 107.03(19)
O1 C1 C2 109.7(2)
C6 C1 C2 112.0(2)
O2 C2 C1 107.12(19)
O2 C2 C3 108.09(19)
C1 C2 C3 110.8(2)
O3 C3 C4 107.43(19)
O3 C3 C2 109.9(2)
C4 C3 C2 109.3(2)
O4 C4 C3 110.75(19)
O4 C4 C5 105.85(19)
C3 C4 C5 109.80(19)
O5 C5 C4 107.45(18)
O5 C5 C6 108.47(19)
C4 C5 C6 112.1(2)
O6 C6 C1 109.3(2)
O6 C6 C5 105.6(2)
C1 C6 C5 109.7(2)
O7 C7 O1 122.8(3)
O7 C7 C8 125.4(3)
O1 C7 C8 111.9(3)
C13 C8 C9 119.4(3)
C13 C8 C7 117.9(3)
C9 C8 C7 122.6(3)
C8 C9 C10 119.6(4)
C11 C10 C9 120.3(4)
C12 C11 C10 119.9(4)
C11 C12 C13 120.5(4)
C8 C13 C12 120.2(5)
O8 C14 O2 123.3(3)
O8 C14 C15 124.8(3)
O2 C14 C15 111.8(3)
C20 C15 C16 119.3(3)
C20 C15 C14 119.2(3)
C16 C15 C14 121.6(3)
C15 C16 C17 119.8(4)
C18 C17 C16 121.3(5)
C17 C18 C19 119.8(4)
C18 C19 C20 120.0(4)
C15 C20 C19 119.8(5)
O9 C21 O3 122.7(3)
O9 C21 C22 125.5(3)
O3 C21 C22 111.7(2)
C23 C22 C27 120.0(3)
C23 C22 C21 122.2(3)
C27 C22 C21 117.8(3)
C24 C23 C22 119.8(3)
C23 C24 C25 119.7(4)
C26 C25 C24 120.1(3)
C27 C26 C25 120.8(3)
C26 C27 C22 119.6(3)
O10 C28 O4 123.0(2)
O10 C28 C29 125.6(2)
O4 C28 C29 111.3(2)
C30 C29 C34 119.8(3)
C30 C29 C28 122.2(2)
C34 C29 C28 118.1(3)
C29 C30 C31 120.1(3)
C32 C31 C30 120.2(3)
C31 C32 C33 119.7(3)
C34 C33 C32 120.6(3)
C33 C34 C29 119.5(3)
O11 C35 O5 123.4(2)
O11 C35 C36 124.2(3)
O5 C35 C36 112.2(3)
O11 C35 C36' 121.9(7)
O5 C35 C36' 112.4(7)
C36 C35 C36' 20.3(7)
C37 C36 C41 118.7(5)
C37 C36 C35 119.4(4)
C41 C36 C35 121.9(4)
C36 C37 C38 120.5(4)
C37 C38 C39 120.5(5)
C40 C39 C38 119.1(5)
C39 C40 C41 120.6(6)
C40 C41 C36 120.7(5)
C37' C36' C41' 120.0
C37' C36' C35 121.5(10)
C41' C36' C35 117.9(11)
C38' C37' C36' 120.0
C39' C38' C37' 120.0
C38' C39' C40' 120.0
C41' C40' C39' 120.0
C40' C41' C36' 120.0
O12 C42 O6 122.6(3)
O12 C42 C43 125.4(3)
O6 C42 C43 112.0(2)
C48 C43 C44 119.3(3)
C48 C43 C42 122.2(3)
C44 C43 C42 118.5(3)
C45 C44 C43 119.8(3)
C46 C45 C44 120.6(3)
C45 C46 C47 120.2(4)
C46 C47 C48 119.5(4)
C47 C48 C43 120.6(3)
Cl2 C49 Cl1 112.7(3)
Cl3 C50 Cl4 119.8(5)

loop_
_geom_bond_atom_site_label_1
_geom_bond_atom_site_label_2
_geom_bond_distance
Cl1 C49 1.747(4)
Cl2 C49 1.731(5)
Cl3 C50 1.599(9)
Cl4 C50 1.737(6)
O1 C7 1.351(3)
O1 C1 1.436(3)
O2 C14 1.341(3)
O2 C2 1.449(3)
O3 C21 1.366(3)
O3 C3 1.433(3)
O4 C28 1.362(3)
O4 C4 1.439(3)
O5 C35 1.342(3)
O5 C5 1.443(3)
O6 C42 1.349(3)
O6 C6 1.443(3)
O7 C7 1.206(4)
O8 C14 1.212(4)
O9 C21 1.201(3)
O10 C28 1.200(3)
O11 C35 1.207(3)
O12 C42 1.197(3)
C1 C6 1.510(4)
C1 C2 1.514(4)
C2 C3 1.522(3)
C3 C4 1.512(4)
C4 C5 1.516(3)
C5 C6 1.521(3)
C7 C8 1.477(4)
C8 C13 1.366(5)
C8 C9 1.372(5)
C9 C10 1.388(5)
C10 C11 1.357(7)
C11 C12 1.356(8)
C12 C13 1.376(6)
C14 C15 1.489(4)
C15 C20 1.371(5)
C15 C16 1.382(5)
C16 C17 1.388(5)
C17 C18 1.341(7)
C18 C19 1.374(7)
C19 C20 1.404(6)
C21 C22 1.483(4)
C22 C23 1.384(4)
C22 C27 1.388(4)
C23 C24 1.374(5)
C24 C25 1.389(6)
C25 C26 1.366(6)
C26 C27 1.363(5)
C28 C29 1.482(4)
C29 C30 1.377(4)
C29 C34 1.389(4)
C30 C31 1.383(4)
C31 C32 1.372(5)
C32 C33 1.379(5)
C33 C34 1.377(5)
C35 C36 1.484(6)
C35 C36' 1.511(11)
C36 C37 1.358(7)
C36 C41 1.382(6)
C37 C38 1.374(7)
C38 C39 1.384(8)
C39 C40 1.345(9)
C40 C41 1.377(8)
C36' C37' 1.3900
C36' C41' 1.3900
C37' C38' 1.3900
C38' C39' 1.3900
C39' C40' 1.3900
C40' C41' 1.3900
C42 C43 1.471(4)
C43 C48 1.385(4)
C43 C44 1.392(4)
C44 C45 1.375(6)
C45 C46 1.375(6)
C46 C47 1.382(6)
C47 C48 1.382(5)

loop_
_geom_hbond_atom_site_label_D
_geom_hbond_atom_site_label_H
_geom_hbond_atom_site_label_A
_geom_hbond_distance_DH
_geom_hbond_distance_HA
_geom_hbond_distance_DA
_geom_hbond_angle_DHA
_geom_hbond_site_symmetry_A
C27 H27 O8 0.93 2.82 3.489(4) 129.7 2_887
C50 H50B O9 0.97 2.59 3.104(6) 113.0 2_776
C49 H49A O12 0.97 2.40 3.232(4) 143.2 2_676
C49 H49B O10 0.97 2.64 3.376(5) 133.4 1_445
C48 H48 O4 0.93 2.71 3.516(3) 145.6 2_776
C37 H37 O7 0.93 2.61 3.402(5) 142.9 2_776
C34 H34 O10 0.93 2.53 3.400(4) 155.6 2_886
C17 H17 O12 0.93 2.50 3.231(6) 135.2 2_786
C11 H11 O8 0.93 2.52 3.365(4) 150.5 2_787
C5 H5 O11 0.98 2.67 3.444(3) 136.3 2_776
C3 H3 O11 0.98 2.51 3.335(3) 141.7 2_776
C1 H1 O11 0.98 2.40 3.249(3) 144.4 2_776

loop_
_geom_torsion_atom_site_label_1
_geom_torsion_atom_site_label_2
_geom_torsion_atom_site_label_3
_geom_torsion_atom_site_label_4
_geom_torsion
C7 O1 C1 C6 153.8(2)
C7 O1 C1 C2 -84.5(3)
C14 O2 C2 C1 140.7(2)
C14 O2 C2 C3 -99.9(2)
O1 C1 C2 O2 -57.7(2)
C6 C1 C2 O2 61.0(2)
O1 C1 C2 C3 -175.43(19)
C6 C1 C2 C3 -56.7(3)
C21 O3 C3 C4 -165.4(2)
C21 O3 C3 C2 75.8(2)
O2 C2 C3 O3 59.0(2)
C1 C2 C3 O3 176.09(18)
O2 C2 C3 C4 -58.7(3)
C1 C2 C3 C4 58.4(3)
C28 O4 C4 C3 -104.4(2)
C28 O4 C4 C5 136.7(2)
O3 C3 C4 O4 65.2(2)
C2 C3 C4 O4 -175.48(18)
O3 C3 C4 C5 -178.21(18)
C2 C3 C4 C5 -58.9(3)
C35 O5 C5 C4 109.3(2)
C35 O5 C5 C6 -129.4(2)
O4 C4 C5 O5 -62.9(2)
C3 C4 C5 O5 177.57(18)
O4 C4 C5 C6 178.09(18)
C3 C4 C5 C6 58.5(3)
C42 O6 C6 C1 112.7(2)
C42 O6 C6 C5 -129.4(2)
O1 C1 C6 O6 -70.3(2)
C2 C1 C6 O6 169.41(18)
O1 C1 C6 C5 174.38(19)
C2 C1 C6 C5 54.1(3)
O5 C5 C6 O6 68.6(2)
C4 C5 C6 O6 -172.92(18)
O5 C5 C6 C1 -173.75(19)
C4 C5 C6 C1 -55.3(3)
C1 O1 C7 O7 -3.3(4)
C1 O1 C7 C8 176.3(2)
O7 C7 C8 C13 -11.7(5)
O1 C7 C8 C13 168.8(4)
O7 C7 C8 C9 168.0(3)
O1 C7 C8 C9 -11.6(4)
C13 C8 C9 C10 1.7(6)
C7 C8 C9 C10 -178.0(3)
C8 C9 C10 C11 -2.2(7)
C9 C10 C11 C12 1.6(8)
C10 C11 C12 C13 -0.5(10)
C9 C8 C13 C12 -0.5(8)
C7 C8 C13 C12 179.1(5)
C11 C12 C13 C8 -0.1(10)
C2 O2 C14 O8 -3.4(4)
C2 O2 C14 C15 176.8(2)
O8 C14 C15 C20 -1.4(4)
O2 C14 C15 C20 178.4(3)
O8 C14 C15 C16 177.6(3)
O2 C14 C15 C16 -2.6(4)
C20 C15 C16 C17 0.2(5)
C14 C15 C16 C17 -178.7(3)
C15 C16 C17 C18 -1.3(7)
C16 C17 C18 C19 1.4(7)
C17 C18 C19 C20 -0.4(7)
C16 C15 C20 C19 0.7(6)
C14 C15 C20 C19 179.7(3)
C18 C19 C20 C15 -0.7(7)
C3 O3 C21 O9 4.1(4)
C3 O3 C21 C22 -174.8(2)
O9 C21 C22 C23 179.1(3)
O3 C21 C22 C23 -2.1(4)
O9 C21 C22 C27 -2.3(4)
O3 C21 C22 C27 176.5(2)
C27 C22 C23 C24 1.0(5)
C21 C22 C23 C24 179.6(3)
C22 C23 C24 C25 -0.9(6)
C23 C24 C25 C26 0.2(6)
C24 C25 C26 C27 0.6(6)
C25 C26 C27 C22 -0.5(5)
C23 C22 C27 C26 -0.2(4)
C21 C22 C27 C26 -178.9(3)
C4 O4 C28 O10 8.0(4)
C4 O4 C28 C29 -172.5(2)
O10 C28 C29 C30 -158.8(3)
O4 C28 C29 C30 21.6(4)
O10 C28 C29 C34 19.5(4)
O4 C28 C29 C34 -160.0(2)
C34 C29 C30 C31 -0.6(5)
C28 C29 C30 C31 177.7(3)
C29 C30 C31 C32 2.0(5)
C30 C31 C32 C33 -1.7(6)
C31 C32 C33 C34 -0.2(6)
C32 C33 C34 C29 1.6(5)
C30 C29 C34 C33 -1.2(4)
C28 C29 C34 C33 -179.6(3)
C5 O5 C35 O11 12.7(4)
C5 O5 C35 C36 -161.9(3)
C5 O5 C35 C36' 176.0(8)
O11 C35 C36 C37 1.1(7)
O5 C35 C36 C37 175.7(4)
C36' C35 C36 C37 -89(2)
O11 C35 C36 C41 -178.8(4)
O5 C35 C36 C41 -4.2(6)
C36' C35 C36 C41 91(2)
C41 C36 C37 C38 0.3(8)
C35 C36 C37 C38 -179.6(5)
C36 C37 C38 C39 0.0(10)
C37 C38 C39 C40 0.1(12)
C38 C39 C40 C41 -0.5(14)
C39 C40 C41 C36 0.8(13)
C37 C36 C41 C40 -0.7(9)
C35 C36 C41 C40 179.2(6)
O11 C35 C36' C37' 9.6(17)
O5 C35 C36' C37' -154.0(12)
C36 C35 C36' C37' 112(3)
O11 C35 C36' C41' -162.0(10)
O5 C35 C36' C41' 34.4(13)
C36 C35 C36' C41' -59(2)
C41' C36' C37' C38' 0.0
C35 C36' C37' C38' -171.5(16)
C36' C37' C38' C39' 0.0
C37' C38' C39' C40' 0.0
C38' C39' C40' C41' 0.0
C39' C40' C41' C36' 0.0
C37' C36' C41' C40' 0.0
C35 C36' C41' C40' 171.8(15)
C6 O6 C42 O12 -8.1(4)
C6 O6 C42 C43 171.5(2)
O12 C42 C43 C48 -176.8(3)
O6 C42 C43 C48 3.7(4)
O12 C42 C43 C44 2.7(5)
O6 C42 C43 C44 -176.8(3)
C48 C43 C44 C45 0.2(6)
C42 C43 C44 C45 -179.3(4)
C43 C44 C45 C46 0.3(7)
C44 C45 C46 C47 -0.5(8)
C45 C46 C47 C48 0.2(7)
C46 C47 C48 C43 0.4(6)
C44 C43 C48 C47 -0.5(5)
C42 C43 C48 C47 179.0(3)
